data_2201377
loop_
_publ_author_name
'Anwar Usman'
'Ibrahim Abdul Razak'
'Hoong-Kun Fun'
'Suchada Chantrapromma'
'Yun Li'
'Jian-Hua Xu'

_publ_section_title
;
 3-Acetyl-1-phenyl-2-pentene-1,4-dione
;
_journal_issue 7
_journal_name_full 'Acta Crystallographica Section E'
_journal_page_first o797
_journal_page_last o798
_journal_paper_doi 10.1107/S1600536802011091
_journal_volume 58
_journal_year 2002
_chemical_formula_iupac 'C13 H12 O3'
_chemical_formula_moiety 'C13 H12 O3'
_chemical_formula_sum 'C13 H12 O3'
_chemical_formula_weight 216.23
_chemical_melting_point 344.0(10)
_chemical_name_systematic
;
3-Acetyl-1-phenyl-2-pentene-1,4-dione
;
_space_group_IT_number 14
_symmetry_cell_setting monoclinic
_symmetry_space_group_name_Hall '-P 2ybc'
_symmetry_space_group_name_H-M 'P 1 21/c 1'
_atom_sites_solution_hydrogens geom
_atom_sites_solution_primary direct
_atom_sites_solution_secondary difmap
_audit_creation_method SHELXL-97
_cell_angle_alpha 90.00
_cell_angle_beta 102.0150(10)
_cell_angle_gamma 90.00
_cell_formula_units_Z 8
_cell_length_a 14.1314(2)
_cell_length_b 15.07640(10)
_cell_length_c 10.9229(2)
_cell_measurement_reflns_used 8192
_cell_measurement_temperature 213(2)
_cell_measurement_theta_max 28.33
_cell_measurement_theta_min 2.54
_cell_volume 2276.15(6)
_computing_cell_refinement 'SAINT (Siemens, 1996)'
_computing_data_collection 'SMART (Siemens, 1996)'
_computing_data_reduction 'SAINT and SADABS (Sheldrick, 1996)'
_computing_molecular_graphics SHELXTL
_computing_publication_material
;
SHELXTL, PARST (Nardelli, 1995) and PLATON (Spek, 1990)
;
_computing_structure_refinement SHELXTL
_computing_structure_solution 'SHELXTL (Sheldrick, 1997)'
_diffrn_ambient_temperature 213(2)
_diffrn_detector_area_resol_mean 8.33
_diffrn_measured_fraction_theta_full 0.979
_diffrn_measured_fraction_theta_max 0.979
_diffrn_measurement_device_type
;
Siemens SMART CCD area-detector
;
_diffrn_measurement_method \w
_diffrn_radiation_monochromator graphite
_diffrn_radiation_source 'fine-focus sealed tube'
_diffrn_radiation_type MoK\a
_diffrn_radiation_wavelength 0.71073
_diffrn_reflns_av_R_equivalents 0.0895
_diffrn_reflns_av_sigmaI/netI 0.1064
_diffrn_reflns_limit_h_max 15
_diffrn_reflns_limit_h_min -18
_diffrn_reflns_limit_k_max 19
_diffrn_reflns_limit_k_min -20
_diffrn_reflns_limit_l_max 14
_diffrn_reflns_limit_l_min -14
_diffrn_reflns_number 13416
_diffrn_reflns_theta_full 28.21
_diffrn_reflns_theta_max 28.21
_diffrn_reflns_theta_min 2.54
_diffrn_standards_decay_% negligible
_diffrn_standards_interval_count none
_diffrn_standards_number 0
_exptl_absorpt_coefficient_mu 0.089
_exptl_absorpt_correction_type none
_exptl_crystal_colour yellow
_exptl_crystal_density_diffrn 1.262
_exptl_crystal_density_method 'not measured'
_exptl_crystal_description block
_exptl_crystal_F_000 912
_exptl_crystal_size_max 0.50
_exptl_crystal_size_mid 0.40
_exptl_crystal_size_min 0.40
_refine_diff_density_max 0.36
_refine_diff_density_min -0.30
_refine_ls_extinction_coef 0.030(2)
_refine_ls_extinction_expression Fc^*^=kFc[1+0.001xFc^2^\l^3^/sin(2\q)]^-1/4^
_refine_ls_extinction_method SHELXTL
_refine_ls_goodness_of_fit_ref 0.91
_refine_ls_hydrogen_treatment constr
_refine_ls_matrix_type full
_refine_ls_number_parameters 294
_refine_ls_number_reflns 5495
_refine_ls_number_restraints 0
_refine_ls_restrained_S_all 0.91
_refine_ls_R_factor_all 0.075
_refine_ls_R_factor_gt 0.054
_refine_ls_shift/su_max <0.001
_refine_ls_shift/su_mean <0.001
_refine_ls_structure_factor_coef Fsqd
_refine_ls_weighting_details 'calc w = 1/[\s^2^(Fo^2^)+(0.0326P)^2^] where P = (Fo^2^+2Fc^2^)/3'
_refine_ls_weighting_scheme calc
_refine_ls_wR_factor_gt 0.121
_refine_ls_wR_factor_ref 0.127
_reflns_number_gt 3634
_reflns_number_total 5495
_reflns_threshold_expression I>2\s(I)
_cod_data_source_file ci6138.cif
_cod_data_source_block I
_cod_original_sg_symbol_H-M 'P 21/c'
_cod_database_code 2201377
_cod_database_fobs_code 2201377

loop_
_symmetry_equiv_pos_as_xyz
'x, y, z'
'-x, y+1/2, -z+1/2'
'-x, -y, -z'
'x, -y-1/2, z-1/2'

loop_
_atom_site_label
_atom_site_fract_x
_atom_site_fract_y
_atom_site_fract_z
_atom_site_U_iso_or_equiv
_atom_site_adp_type
_atom_site_calc_flag
_atom_site_refinement_flags
_atom_site_occupancy
_atom_site_disorder_assembly
_atom_site_disorder_group
_atom_site_type_symbol
O1A 0.70013(8) 0.44246(7) 0.37046(11) 0.0408(3) Uani d . 1 . . O
O2A 0.79247(9) 0.26580(7) 0.29755(11) 0.0445(3) Uani d . 1 . . O
O3A 0.75921(8) 0.12262(7) 0.49852(10) 0.0423(3) Uani d . 1 . . O
C1A 0.44024(11) 0.42942(10) 0.35007(13) 0.0318(3) Uani d . 1 . . C
H1A 0.4338 0.3700 0.3700 0.038 Uiso calc R 1 . . H
C2A 0.35863(12) 0.48287(11) 0.31892(14) 0.0371(4) Uani d . 1 . . C
H2A 0.2977 0.4591 0.3179 0.044 Uiso calc R 1 . . H
C3A 0.36757(13) 0.57135(11) 0.28942(14) 0.0387(4) Uani d . 1 . . C
H3A 0.3129 0.6071 0.2692 0.046 Uiso calc R 1 . . H
C4A 0.45831(13) 0.60665(10) 0.29002(14) 0.0390(4) Uani d . 1 . . C
H4A 0.4643 0.6659 0.2695 0.047 Uiso calc R 1 . . H
C5A 0.53957(12) 0.55409(9) 0.32099(13) 0.0316(3) Uani d . 1 . . C
H5A 0.6002 0.5783 0.3216 0.038 Uiso calc R 1 . . H
C6A 0.53158(11) 0.46464(9) 0.35154(12) 0.0255(3) Uani d . 1 . . C
C7A 0.62283(11) 0.41212(9) 0.38526(12) 0.0266(3) Uani d . 1 . . C
C8A 0.62067(10) 0.32116(9) 0.43882(12) 0.0264(3) Uani d . 1 . . C
H8A 0.5652 0.3024 0.4647 0.032 Uiso calc R 1 . . H
C9A 0.69630(10) 0.26562(9) 0.45079(12) 0.0260(3) Uani d . 1 . . C
C10A 0.78801(11) 0.28538(10) 0.40420(14) 0.0328(3) Uani d . 1 . . C
C11A 0.87101(13) 0.32176(13) 0.49775(19) 0.0548(5) Uani d . 1 . . C
H11A 0.9214 0.3397 0.4560 0.082 Uiso calc R 1 . . H
H11B 0.8953 0.2770 0.5587 0.082 Uiso calc R 1 . . H
H11C 0.8498 0.3721 0.5388 0.082 Uiso calc R 1 . . H
C12A 0.69612(11) 0.17534(9) 0.50963(12) 0.0277(3) Uani d . 1 . . C
C13A 0.61884(12) 0.15345(10) 0.57959(15) 0.0385(4) Uani d . 1 . . C
H13A 0.6309 0.0958 0.6170 0.058 Uiso calc R 1 . . H
H13B 0.5570 0.1535 0.5229 0.058 Uiso calc R 1 . . H
H13C 0.6189 0.1969 0.6439 0.058 Uiso calc R 1 . . H
O1B 0.07014(8) 0.20897(7) 0.63765(11) 0.0456(3) Uani d . 1 . . O
O2B 0.26615(10) 0.30166(8) 0.70769(13) 0.0572(4) Uani d . 1 . . O
O3B 0.38900(8) 0.23511(7) 0.50601(12) 0.0479(3) Uani d . 1 . . O
C1B 0.07596(11) -0.03239(9) 0.65384(13) 0.0301(3) Uani d . 1 . . C
H1B 0.1318 -0.0438 0.6241 0.036 Uiso calc R 1 . . H
C2B 0.02397(12) -0.10227(10) 0.68966(15) 0.0361(4) Uani d . 1 . . C
H2B 0.0452 -0.1603 0.6842 0.043 Uiso calc R 1 . . H
C3B -0.05928(12) -0.08583(10) 0.73348(15) 0.0395(4) Uani d . 1 . . C
H3B -0.0944 -0.1328 0.7567 0.047 Uiso calc R 1 . . H
C4B -0.09068(12) 0.00085(11) 0.74290(16) 0.0409(4) Uani d . 1 . . C
H4B -0.1465 0.0118 0.7730 0.049 Uiso calc R 1 . . H
C5B -0.03904(11) 0.07064(10) 0.70768(15) 0.0345(4) Uani d . 1 . . C
H5B -0.0603 0.1285 0.7142 0.041 Uiso calc R 1 . . H
C6B 0.04505(10) 0.05500(9) 0.66218(13) 0.0254(3) Uani d . 1 . . C
C7B 0.09728(11) 0.13265(9) 0.62452(13) 0.0288(3) Uani d . 1 . . C
C8B 0.18514(10) 0.11880(9) 0.57082(13) 0.0288(3) Uani d . 1 . . C
H8B 0.1983 0.0623 0.5445 0.035 Uiso calc R 1 . . H
C9B 0.24560(10) 0.18537(9) 0.55947(13) 0.0281(3) Uani d . 1 . . C
C10B 0.23342(11) 0.27994(10) 0.60053(16) 0.0363(4) Uani d . 1 . . C
C11B 0.18601(16) 0.34300(12) 0.5007(2) 0.0603(6) Uani d . 1 . . C
H11D 0.1921 0.4024 0.5330 0.091 Uiso calc R 1 . . H
H11E 0.1187 0.3282 0.4748 0.091 Uiso calc R 1 . . H
H11F 0.2167 0.3389 0.4304 0.091 Uiso calc R 1 . . H
C12B 0.33492(11) 0.17180(10) 0.50777(14) 0.0324(3) Uani d . 1 . . C
C13B 0.35610(13) 0.08211(10) 0.46202(17) 0.0418(4) Uani d . 1 . . C
H13D 0.4129 0.0851 0.4268 0.063 Uiso calc R 1 . . H
H13E 0.3022 0.0625 0.3992 0.063 Uiso calc R 1 . . H
H13F 0.3669 0.0410 0.5307 0.063 Uiso calc R 1 . . H

loop_
_atom_site_aniso_label
_atom_site_aniso_U_11
_atom_site_aniso_U_22
_atom_site_aniso_U_33
_atom_site_aniso_U_12
_atom_site_aniso_U_13
_atom_site_aniso_U_23
O1A 0.0332(6) 0.0326(6) 0.0619(8) 0.0001(5) 0.0217(6) 0.0024(5)
O2A 0.0455(7) 0.0454(7) 0.0503(7) 0.0091(5) 0.0280(6) 0.0012(5)
O3A 0.0442(7) 0.0323(6) 0.0535(7) 0.0158(5) 0.0172(6) 0.0049(5)
C1A 0.0340(8) 0.0289(8) 0.0342(8) 0.0006(6) 0.0106(6) 0.0026(6)
C2A 0.0307(9) 0.0449(10) 0.0361(8) 0.0032(7) 0.0082(7) 0.0007(7)
C3A 0.0430(10) 0.0430(9) 0.0298(8) 0.0186(8) 0.0070(7) 0.0023(7)
C4A 0.0557(11) 0.0267(8) 0.0361(8) 0.0104(7) 0.0129(8) 0.0041(6)
C5A 0.0395(9) 0.0250(7) 0.0333(8) 0.0011(6) 0.0143(7) 0.0003(6)
C6A 0.0323(8) 0.0231(7) 0.0230(7) 0.0033(6) 0.0101(6) -0.0022(5)
C7A 0.0299(8) 0.0238(7) 0.0289(7) 0.0014(6) 0.0126(6) -0.0033(5)
C8A 0.0277(8) 0.0244(7) 0.0295(7) 0.0012(6) 0.0116(6) -0.0017(5)
C9A 0.0270(8) 0.0250(7) 0.0268(7) 0.0019(6) 0.0078(6) -0.0030(5)
C10A 0.0273(8) 0.0294(8) 0.0432(9) 0.0079(6) 0.0109(7) 0.0060(6)
C11A 0.0302(10) 0.0634(13) 0.0674(13) -0.0042(9) 0.0021(9) 0.0079(9)
C12A 0.0294(8) 0.0259(7) 0.0279(7) 0.0045(6) 0.0060(6) -0.0021(5)
C13A 0.0433(10) 0.0316(8) 0.0443(9) 0.0038(7) 0.0175(7) 0.0062(7)
O1B 0.0407(7) 0.0235(6) 0.0799(9) 0.0025(5) 0.0295(6) -0.0002(5)
O2B 0.0565(8) 0.0517(8) 0.0656(9) -0.0118(6) 0.0177(7) -0.0258(6)
O3B 0.0359(7) 0.0350(6) 0.0792(9) -0.0098(5) 0.0266(6) -0.0005(6)
C1B 0.0265(8) 0.0269(7) 0.0401(8) 0.0017(6) 0.0139(6) 0.0018(6)
C2B 0.0387(9) 0.0250(7) 0.0469(9) -0.0004(6) 0.0142(7) 0.0032(6)
C3B 0.0386(9) 0.0338(9) 0.0495(10) -0.0085(7) 0.0167(8) 0.0056(7)
C4B 0.0283(8) 0.0434(10) 0.0569(10) -0.0004(7) 0.0222(8) 0.0042(8)
C5B 0.0289(8) 0.0303(8) 0.0479(9) 0.0039(6) 0.0163(7) 0.0005(7)
C6B 0.0213(7) 0.0247(7) 0.0314(7) -0.0012(5) 0.0080(6) 0.0004(6)
C7B 0.0258(8) 0.0237(7) 0.0380(8) -0.0008(6) 0.0094(6) -0.0010(6)
C8B 0.0274(8) 0.0237(7) 0.0378(8) -0.0011(6) 0.0125(6) -0.0009(6)
C9B 0.0259(8) 0.0258(7) 0.0335(7) -0.0007(6) 0.0087(6) 0.0007(6)
C10B 0.0295(8) 0.0277(8) 0.0562(10) -0.0057(6) 0.0196(8) -0.0036(7)
C11B 0.0700(14) 0.0322(9) 0.0876(15) 0.0084(9) 0.0364(12) 0.0156(9)
C12B 0.0297(8) 0.0293(8) 0.0413(8) -0.0036(6) 0.0144(7) 0.0017(6)
C13B 0.0402(10) 0.0361(9) 0.0572(10) -0.0018(7) 0.0289(8) -0.0043(7)

loop_
_atom_type_symbol
_atom_type_description
_atom_type_scat_dispersion_real
_atom_type_scat_dispersion_imag
_atom_type_scat_source
C C 0.0033 0.0016 'International Tables Vol C Tables 4.2.6.8 and 6.1.1.4'
H H 0.0000 0.0000 'International Tables Vol C Tables 4.2.6.8 and 6.1.1.4'
O O 0.0106 0.0060 'International Tables Vol C Tables 4.2.6.8 and 6.1.1.4'

loop_
_geom_angle_atom_site_label_1
_geom_angle_atom_site_label_2
_geom_angle_atom_site_label_3
_geom_angle
C2A C1A C6A 120.11(14)
C2A C1A H1A 119.9
C6A C1A H1A 119.9
C3A C2A C1A 120.29(15)
C3A C2A H2A 119.9
C1A C2A H2A 119.9
C2A C3A C4A 119.85(15)
C2A C3A H3A 120.1
C4A C3A H3A 120.1
C5A C4A C3A 120.19(14)
C5A C4A H4A 119.9
C3A C4A H4A 119.9
C4A C5A C6A 120.54(15)
C4A C5A H5A 119.7
C6A C5A H5A 119.7
C1A C6A C5A 119.03(13)
C1A C6A C7A 123.48(12)
C5A C6A C7A 117.49(13)
O1A C7A C6A 121.16(12)
O1A C7A C8A 119.06(13)
C6A C7A C8A 119.78(12)
C9A C8A C7A 122.01(13)
C9A C8A H8A 119.0
C7A C8A H8A 119.0
C8A C9A C12A 122.25(13)
C8A C9A C10A 124.27(13)
C12A C9A C10A 113.46(12)
O2A C10A C11A 123.77(16)
O2A C10A C9A 119.46(14)
C11A C10A C9A 116.58(14)
C10A C11A H11A 109.5
C10A C11A H11B 109.5
H11A C11A H11B 109.5
C10A C11A H11C 109.5
H11A C11A H11C 109.5
H11B C11A H11C 109.5
O3A C12A C13A 122.31(13)
O3A C12A C9A 118.73(13)
C13A C12A C9A 118.97(12)
C12A C13A H13A 109.5
C12A C13A H13B 109.5
H13A C13A H13B 109.5
C12A C13A H13C 109.5
H13A C13A H13C 109.5
H13B C13A H13C 109.5
C2B C1B C6B 120.47(14)
C2B C1B H1B 119.8
C6B C1B H1B 119.8
C3B C2B C1B 120.05(14)
C3B C2B H2B 120.0
C1B C2B H2B 120.0
C2B C3B C4B 120.12(14)
C2B C3B H3B 119.9
C4B C3B H3B 119.9
C5B C4B C3B 120.03(15)
C5B C4B H4B 120.0
C3B C4B H4B 120.0
C4B C5B C6B 120.51(14)
C4B C5B H5B 119.7
C6B C5B H5B 119.7
C1B C6B C5B 118.81(13)
C1B C6B C7B 122.99(13)
C5B C6B C7B 118.20(12)
O1B C7B C6B 121.28(13)
O1B C7B C8B 118.75(13)
C6B C7B C8B 119.97(12)
C9B C8B C7B 121.97(13)
C9B C8B H8B 119.0
C7B C8B H8B 119.0
C8B C9B C12B 122.35(13)
C8B C9B C10B 124.29(13)
C12B C9B C10B 113.33(12)
O2B C10B C11B 123.76(16)
O2B C10B C9B 119.77(15)
C11B C10B C9B 116.34(15)
C10B C11B H11D 109.5
C10B C11B H11E 109.5
H11D C11B H11E 109.5
C10B C11B H11F 109.5
H11D C11B H11F 109.5
H11E C11B H11F 109.5
O3B C12B C13B 122.07(14)
O3B C12B C9B 118.42(14)
C13B C12B C9B 119.50(12)
C12B C13B H13D 109.5
C12B C13B H13E 109.5
H13D C13B H13E 109.5
C12B C13B H13F 109.5
H13D C13B H13F 109.5
H13E C13B H13F 109.5

loop_
_geom_bond_atom_site_label_1
_geom_bond_atom_site_label_2
_geom_bond_site_symmetry_2
_geom_bond_distance
_geom_bond_publ_flag
O1A C7A . 1.2255(17) ?
O2A C10A . 1.2161(18) ?
O3A C12A . 1.2191(17) ?
C1A C2A . 1.390(2) ?
C1A C6A . 1.393(2) ?
C1A H1A . 0.93 ?
C2A C3A . 1.384(2) ?
C2A H2A . 0.93 ?
C3A C4A . 1.387(2) ?
C3A H3A . 0.93 ?
C4A C5A . 1.378(2) ?
C4A H4A . 0.93 ?
C5A C6A . 1.3994(18) ?
C5A H5A . 0.93 ?
C6A C7A . 1.492(2) ?
C7A C8A . 1.4938(18) ?
C8A C9A . 1.3424(19) yes
C8A H8A . 0.93 ?
C9A C12A . 1.5055(19) ?
C9A C10A . 1.517(2) ?
C10A C11A . 1.491(2) ?
C11A H11A . 0.96 ?
C11A H11B . 0.96 ?
C11A H11C . 0.96 ?
C12A C13A . 1.494(2) ?
C13A H13A . 0.96 ?
C13A H13B . 0.96 ?
C13A H13C . 0.96 ?
O1B C7B . 1.2307(16) ?
O2B C10B . 1.2107(19) ?
O3B C12B . 1.2254(17) ?
C1B C2B . 1.387(2) ?
C1B C6B . 1.3969(19) ?
C1B H1B . 0.93 ?
C2B C3B . 1.382(2) ?
C2B H2B . 0.93 ?
C3B C4B . 1.391(2) ?
C3B H3B . 0.93 ?
C4B C5B . 1.380(2) ?
C4B H4B . 0.93 ?
C5B C6B . 1.4002(19) ?
C5B H5B . 0.93 ?
C6B C7B . 1.4868(19) ?
C7B C8B . 1.494(2) ?
C8B C9B . 1.3404(19) yes
C8B H8B . 0.93 ?
C9B C12B . 1.500(2) ?
C9B C10B . 1.515(2) ?
C10B C11B . 1.496(2) ?
C11B H11D . 0.96 ?
C11B H11E . 0.96 ?
C11B H11F . 0.96 ?
C12B C13B . 1.493(2) ?
C13B H13D . 0.96 ?
C13B H13E . 0.96 ?
C13B H13F . 0.96 ?

loop_
_geom_hbond_atom_site_label_D
_geom_hbond_atom_site_label_H
_geom_hbond_atom_site_label_A
_geom_hbond_site_symmetry_A
_geom_hbond_distance_DH
_geom_hbond_distance_HA
_geom_hbond_distance_DA
_geom_hbond_angle_DHA
_geom_hbond_publ_flag
C1B H1B O3A 3_656 0.93 2.54 3.415(2) 158 yes

loop_
_geom_torsion_atom_site_label_1
_geom_torsion_atom_site_label_2
_geom_torsion_atom_site_label_3
_geom_torsion_atom_site_label_4
_geom_torsion
_geom_torsion_publ_flag
C6A C1A C2A C3A -0.1(2) ?
C1A C2A C3A C4A 0.5(2) ?
C2A C3A C4A C5A -0.6(2) ?
C3A C4A C5A C6A 0.3(2) ?
C2A C1A C6A C5A -0.2(2) ?
C2A C1A C6A C7A 179.30(13) ?
C4A C5A C6A C1A 0.1(2) ?
C4A C5A C6A C7A -179.43(13) ?
C1A C6A C7A O1A 170.86(13) ?
C5A C6A C7A O1A -9.67(19) ?
C1A C6A C7A C8A -9.5(2) ?
C5A C6A C7A C8A 169.93(12) ?
O1A C7A C8A C9A -12.0(2) ?
C6A C7A C8A C9A 168.43(13) yes
C7A C8A C9A C12A 177.38(12) yes
C7A C8A C9A C10A -4.4(2) ?
C8A C9A C10A O2A -88.41(18) ?
C12A C9A C10A O2A 89.91(16) ?
C8A C9A C10A C11A 96.37(18) yes
C12A C9A C10A C11A -85.31(16) ?
C8A C9A C12A O3A 167.58(14) yes
C10A C9A C12A O3A -10.78(19) ?
C8A C9A C12A C13A -12.5(2) yes
C10A C9A C12A C13A 169.18(13) ?
C6B C1B C2B C3B 0.3(2) ?
C1B C2B C3B C4B -0.6(2) ?
C2B C3B C4B C5B 0.4(2) ?
C3B C4B C5B C6B 0.1(2) ?
C2B C1B C6B C5B 0.2(2) ?
C2B C1B C6B C7B -179.61(14) ?
C4B C5B C6B C1B -0.4(2) ?
C4B C5B C6B C7B 179.45(14) ?
C1B C6B C7B O1B -177.14(14) ?
C5B C6B C7B O1B 3.0(2) ?
C1B C6B C7B C8B 2.2(2) ?
C5B C6B C7B C8B -177.62(13) ?
O1B C7B C8B C9B 13.3(2) ?
C6B C7B C8B C9B -166.06(13) yes
C7B C8B C9B C12B 178.90(13) yes
C7B C8B C9B C10B 1.0(2) ?
C8B C9B C10B O2B 86.5(2) ?
C12B C9B C10B O2B -91.59(18) ?
C8B C9B C10B C11B -97.45(18) yes
C12B C9B C10B C11B 84.48(17) ?
C8B C9B C12B O3B -176.52(14) yes
C10B C9B C12B O3B 1.6(2) ?
C8B C9B C12B C13B 2.6(2) yes
C10B C9B C12B C13B -179.30(14) yes

loop_
_cod_related_entry_id
_cod_related_entry_database
_cod_related_entry_code
1 ChemSpider 9508339
